data_8101736
loop_
_publ_author_name
'Wang, X.-Q.'
'Yu, W.-T.'
'Xu, D.'
'Li, T.-B.'
'Wang, Y.-L.'
'Zhang, G.-H.'
'Xue, G.'
'Yang, H.-L.'
'Ren, Q.'

_publ_section_title
;
Crystal structure of bis(tetra-n-butylammonium) bis(1,3-dithiole-2-
thione-4,5-dithiolato)mercurate(II), [(C~4~H~9~)~4~N]~2~[Hg(C~3~S~5~)~2~]
;
_journal_issue 2
_journal_name_full 'Zeitschrift f\"ur Kristallographie - New Crystal Structures'
_journal_page_first 177
_journal_page_last 179
_journal_volume 220
_journal_year 2005
_chemical_formula_moiety '[(C~4~H~9~)N]~2~[Hg(C~3~H~5~)~2~]'
_chemical_formula_sum 'C38 H72 Hg N2 S10'
_chemical_formula_weight 1078.17
_chemical_name_systematic bis(tetra-n-butylammonium)bis(1,3-dithiole-2-thione-4,5-dithiolato)mercury(II)
_space_group_IT_number 7
_symmetry_cell_setting monoclinic
_symmetry_space_group_name_Hall 'P -2yc'
_symmetry_space_group_name_H-M 'P 1 c 1'
_atom_sites_solution_hydrogens geom
_atom_sites_solution_primary direct
_atom_sites_solution_secondary difmap
_audit_creation_method SHELXTL
_cell_angle_alpha 90.00
_cell_angle_beta 110.175(11)
_cell_angle_gamma 90.00
_cell_formula_units_Z 2
_cell_length_a 10.1510(14)
_cell_length_b 28.659(4)
_cell_length_c 9.286(2)
_cell_measurement_reflns_used 46
_cell_measurement_temperature 293(2)
_cell_measurement_theta_max 12.52
_cell_measurement_theta_min 4.79
_cell_volume 2535.7(8)
_computing_cell_refinement 'XSCANS (Bruker,1996)'
_computing_data_collection 'XSCANS (Bruker,1996)'
_computing_data_reduction 'XSCANS (Bruker,1996)'
_computing_molecular_graphics 'SHELXTL (Bruker, 1997)'
_computing_structure_refinement 'SHELXTL (Bruker, 1997)'
_computing_structure_solution 'SIR92 (Altomare 1993)'
_diffrn_ambient_temperature 293(2)
_diffrn_measured_fraction_theta_full 0.998
_diffrn_measured_fraction_theta_max 0.998
_diffrn_measurement_device_type 'Bruker P4'
_diffrn_measurement_method \w
_diffrn_radiation_monochromator graphite
_diffrn_radiation_source 'fine-focus sealed tube'
_diffrn_radiation_type MoK\a
_diffrn_radiation_wavelength 0.71073
_diffrn_reflns_av_R_equivalents 0.0482
_diffrn_reflns_av_sigmaI/netI 0.1307
_diffrn_reflns_limit_h_max 12
_diffrn_reflns_limit_h_min -12
_diffrn_reflns_limit_k_max 35
_diffrn_reflns_limit_k_min -1
_diffrn_reflns_limit_l_max 1
_diffrn_reflns_limit_l_min -11
_diffrn_reflns_number 6177
_diffrn_reflns_theta_full 26.00
_diffrn_reflns_theta_max 26.00
_diffrn_reflns_theta_min 2.13
_diffrn_standards_decay_% 0
_diffrn_standards_interval_count 97
_diffrn_standards_number 3
_exptl_absorpt_coefficient_mu 3.474
_exptl_absorpt_correction_T_max 0.552
_exptl_absorpt_correction_T_min 0.437
_exptl_absorpt_correction_type psi-scan
_exptl_absorpt_process_details XSCANS(Bruker,1996)
_exptl_crystal_colour 'dark red'
_exptl_crystal_density_diffrn 1.412
_exptl_crystal_density_method 'not measured'
_exptl_crystal_description prism
_exptl_crystal_F_000 1108
_exptl_crystal_size_max 0.32
_exptl_crystal_size_mid 0.31
_exptl_crystal_size_min 0.17
_refine_diff_density_max 0.751
_refine_diff_density_min -0.579
_refine_diff_density_rms 0.090
_refine_ls_abs_structure_details 'Flack H D (1983), Acta Cryst. A39, 876-881'
_refine_ls_abs_structure_Flack -0.013(18)
_refine_ls_extinction_method none
_refine_ls_goodness_of_fit_ref 0.967
_refine_ls_hydrogen_treatment constr
_refine_ls_matrix_type full
_refine_ls_number_parameters 460
_refine_ls_number_reflns 5937
_refine_ls_number_restraints 13
_refine_ls_restrained_S_all 0.967
_refine_ls_R_factor_all 0.1950
_refine_ls_R_factor_gt 0.0727
_refine_ls_shift/su_max 0.001
_refine_ls_shift/su_mean 0.000
_refine_ls_structure_factor_coef Fsqd
_refine_ls_weighting_details 'calc w=1/[\s^2^(Fo^2^)+(0.0881P)^2^+0.0000P] where P=(Fo^2^+2Fc^2^)/3'
_refine_ls_weighting_scheme calc
_refine_ls_wR_factor_gt 0.1445
_refine_ls_wR_factor_ref 0.1942
_reflns_number_gt 2473
_reflns_number_total 5937
_reflns_threshold_expression >2sigma(I)
_cod_data_source_file 1267-1476.cff
_cod_data_source_block BMDT
_cod_original_sg_symbol_H-M Pc
_cod_database_code 8101736

loop_
_symmetry_equiv_pos_as_xyz
'x, y, z'
'x, -y, z+1/2'

loop_
_atom_site_label
_atom_site_type_symbol
_atom_site_fract_x
_atom_site_fract_y
_atom_site_fract_z
_atom_site_U_iso_or_equiv
_atom_site_adp_type
_atom_site_occupancy
_atom_site_symmetry_multiplicity
_atom_site_Wyckoff_symbol
_atom_site_calc_flag
_atom_site_refinement_flags
_atom_site_disorder_assembly
_atom_site_disorder_group
Hg1 Hg 0.2124(2) 0.74900(4) 0.3974(3) 0.0880(3) Uani 1 2 a d . . .
C1 C -0.127(3) 0.5879(10) 0.168(4) 0.085(9) Uani 1 2 a d . . .
C2 C -0.017(2) 0.6730(8) 0.213(3) 0.071(8) Uani 1 2 a d . . .
C3 C 0.064(2) 0.6460(7) 0.326(3) 0.067(6) Uani 1 2 a d . . .
C4 C 0.351(2) 0.8447(7) 0.556(3) 0.067(6) Uani 1 2 a d . . .
C5 C 0.455(2) 0.8260(9) 0.505(3) 0.077(8) Uani 1 2 a d . . .
C6 C 0.560(3) 0.9069(8) 0.646(3) 0.084(9) Uani 1 2 a d . . .
S1 S -0.2357(10) 0.5448(3) 0.1000(13) 0.130(4) Uani 1 2 a d . . .
S2 S -0.1599(6) 0.6440(2) 0.0818(8) 0.084(2) Uani 1 2 a d . . .
S3 S 0.0197(7) 0.5887(2) 0.3241(8) 0.087(2) Uani 1 2 a d . . .
S4 S -0.0044(6) 0.7313(2) 0.1688(8) 0.087(2) Uani 1 2 a d . . .
S5 S 0.2066(6) 0.6656(2) 0.4872(8) 0.086(2) Uani 1 2 a d . . .
S6 S 0.1882(6) 0.8226(2) 0.5361(8) 0.087(2) Uani 1 2 a d . . .
S7 S 0.4486(6) 0.7775(3) 0.4000(9) 0.093(2) Uani 1 2 a d . . .
S8 S 0.3914(6) 0.8998(2) 0.6473(9) 0.090(2) Uani 1 2 a d . . .
S9 S 0.6078(6) 0.8604(2) 0.5587(9) 0.083(2) Uani 1 2 a d . . .
S10 S 0.6575(9) 0.9542(3) 0.7109(12) 0.116(3) Uani 1 2 a d . . .
N1 N -0.249(2) 0.8736(7) 0.144(3) 0.082(6) Uani 1 2 a d . . .
C7 C -0.157(3) 0.8816(7) 0.043(3) 0.083(8) Uani 1 2 a d . . .
H7A H -0.2157 0.8763 -0.0633 0.100 Uiso 1 2 a calc R . .
H7B H -0.1306 0.9143 0.0512 0.100 Uiso 1 2 a calc R . .
C8 C -0.025(2) 0.8536(7) 0.072(3) 0.078(7) Uani 1 2 a d . . .
H8A H -0.0488 0.8207 0.0677 0.094 Uiso 1 2 a calc R . .
H8B H 0.0383 0.8603 0.1748 0.094 Uiso 1 2 a calc R . .
C9 C 0.049(2) 0.8630(9) -0.040(3) 0.096(8) Uani 1 2 a d . . .
H9A H 0.0768 0.8955 -0.0319 0.115 Uiso 1 2 a calc R . .
H9B H -0.0156 0.8576 -0.1430 0.115 Uiso 1 2 a calc R . .
C10 C 0.177(3) 0.8328(9) -0.012(4) 0.130(12) Uani 1 2 a d . . .
H10A H 0.2218 0.8407 -0.0848 0.195 Uiso 1 2 a calc R . .
H10B H 0.1498 0.8006 -0.0242 0.195 Uiso 1 2 a calc R . .
H10C H 0.2416 0.8379 0.0901 0.195 Uiso 1 2 a calc R . .
C11 C -0.158(2) 0.8843(8) 0.303(3) 0.075(7) Uani 1 2 a d . . .
H11A H -0.2123 0.8777 0.3686 0.089 Uiso 1 2 a calc R . .
H11B H -0.0815 0.8620 0.3300 0.089 Uiso 1 2 a calc R . .
C12 C -0.095(3) 0.9311(11) 0.347(3) 0.127(12) Uani 1 2 a d D B .
H12A H -0.1645 0.9553 0.3062 0.153 Uiso 1 2 a calc R . .
H12B H -0.0189 0.9359 0.3073 0.153 Uiso 1 2 a calc R . .
C13 C -0.038(4) 0.9325(9) 0.525(4) 0.179(18) Uani 1 2 a d D . .
H13A H -0.1232 0.9279 0.5486 0.214 Uiso 1 2 a calc R A 1
H13B H 0.0110 0.9029 0.5502 0.214 Uiso 1 2 a calc R A 1
C14 C 0.048(14) 0.963(6) 0.658(17) 0.14(8) Uiso 0.22(9) 2 a d PD B 1
H14A H 0.0133 0.9594 0.7417 0.208 Uiso 0.22(9) 2 a calc PR B 1
H14B H 0.0406 0.9947 0.6262 0.208 Uiso 0.22(9) 2 a calc PR B 1
H14C H 0.1445 0.9531 0.6910 0.208 Uiso 0.22(9) 2 a calc PR B 1
C14' C 0.008(6) 0.9829(14) 0.545(10) 0.20(3) Uiso 0.78(9) 2 a d PD B 2
H14D H 0.0528 0.9896 0.6522 0.294 Uiso 0.78(9) 2 a calc PR B 2
H14E H -0.0723 1.0027 0.5032 0.294 Uiso 0.78(9) 2 a calc PR B 2
H14F H 0.0731 0.9884 0.4923 0.294 Uiso 0.78(9) 2 a calc PR B 2
C15 C -0.371(2) 0.9097(7) 0.086(3) 0.087(9) Uani 1 2 a d . . .
H15A H -0.3322 0.9406 0.0866 0.105 Uiso 1 2 a calc R . .
H15B H -0.4285 0.9024 -0.0191 0.105 Uiso 1 2 a calc R . .
C16 C -0.462(2) 0.9099(8) 0.183(3) 0.095(9) Uani 1 2 a d D . .
H16A H -0.4078 0.9207 0.2858 0.114 Uiso 1 2 a calc R . .
H16B H -0.4935 0.8784 0.1918 0.114 Uiso 1 2 a calc R . .
C17 C -0.589(2) 0.9416(8) 0.114(3) 0.085(9) Uani 1 2 a d D . .
H17A H -0.5577 0.9718 0.0912 0.102 Uiso 1 2 a calc R . .
H17B H -0.6500 0.9282 0.0183 0.102 Uiso 1 2 a calc R . .
C18 C -0.671(3) 0.9482(12) 0.220(4) 0.188(18) Uani 1 2 a d D . .
H18A H -0.7487 0.9687 0.1727 0.282 Uiso 1 2 a calc R . .
H18B H -0.6110 0.9616 0.3145 0.282 Uiso 1 2 a calc R . .
H18C H -0.7050 0.9186 0.2397 0.282 Uiso 1 2 a calc R . .
C19 C -0.291(2) 0.8240(7) 0.133(3) 0.068(7) Uani 1 2 a d . . .
H19A H -0.3409 0.8184 0.2032 0.081 Uiso 1 2 a calc R . .
H19B H -0.2061 0.8051 0.1670 0.081 Uiso 1 2 a calc R . .
C20 C -0.380(3) 0.8077(8) -0.022(3) 0.100(8) Uani 1 2 a d . . .
H20A H -0.3287 0.8109 -0.0929 0.121 Uiso 1 2 a calc R . .
H20B H -0.4639 0.8267 -0.0598 0.121 Uiso 1 2 a calc R . .
C21 C -0.420(3) 0.7558(7) -0.012(3) 0.109(10) Uani 1 2 a d D . .
H21A H -0.3351 0.7376 0.0338 0.131 Uiso 1 2 a calc R . .
H21B H -0.4762 0.7533 0.0529 0.131 Uiso 1 2 a calc R . .
C22 C -0.501(4) 0.7361(9) -0.169(3) 0.140(13) Uani 1 2 a d D . .
H22A H -0.5273 0.7045 -0.1584 0.210 Uiso 1 2 a calc R . .
H22B H -0.4432 0.7369 -0.2319 0.210 Uiso 1 2 a calc R . .
H22C H -0.5837 0.7545 -0.2158 0.210 Uiso 1 2 a calc R . .
N2 N 0.6752(17) 0.6281(6) 0.525(2) 0.066(5) Uani 1 2 a d . . .
C23 C 0.803(3) 0.5948(8) 0.571(3) 0.083(7) Uani 1 2 a d . . .
H23A H 0.7699 0.5639 0.5317 0.099 Uiso 1 2 a calc R . .
H23B H 0.8666 0.6052 0.5202 0.099 Uiso 1 2 a calc R . .
C24 C 0.884(3) 0.5905(11) 0.738(4) 0.122(11) Uani 1 2 a d . . .
H24A H 0.8277 0.5747 0.7894 0.147 Uiso 1 2 a calc R . .
H24B H 0.9080 0.6212 0.7835 0.147 Uiso 1 2 a calc R . .
C25 C 1.018(3) 0.5624(11) 0.758(4) 0.119(11) Uani 1 2 a d D . .
H25A H 0.9938 0.5340 0.6978 0.142 Uiso 1 2 a calc R . .
H25B H 1.0801 0.5806 0.7210 0.142 Uiso 1 2 a calc R . .
C26 C 1.092(3) 0.5502(13) 0.924(4) 0.173(16) Uani 1 2 a d D . .
H26A H 1.1770 0.5337 0.9340 0.259 Uiso 1 2 a calc R . .
H26B H 1.0321 0.5307 0.9587 0.259 Uiso 1 2 a calc R . .
H26C H 1.1134 0.5782 0.9836 0.259 Uiso 1 2 a calc R . .
C27 C 0.585(3) 0.6154(9) 0.616(3) 0.084(8) Uani 1 2 a d . . .
H27A H 0.5075 0.6374 0.5923 0.100 Uiso 1 2 a calc R . .
H27B H 0.6393 0.6188 0.7243 0.100 Uiso 1 2 a calc R . .
C28 C 0.522(3) 0.5648(10) 0.589(4) 0.116(12) Uani 1 2 a d . . .
H28A H 0.4585 0.5609 0.4848 0.140 Uiso 1 2 a calc R . .
H28B H 0.5956 0.5416 0.6114 0.140 Uiso 1 2 a calc R . .
C29 C 0.441(3) 0.5614(10) 0.706(5) 0.149(14) Uani 1 2 a d D . .
H29A H 0.5034 0.5706 0.8070 0.179 Uiso 1 2 a calc R . .
H29B H 0.3624 0.5828 0.6750 0.179 Uiso 1 2 a calc R . .
C30 C 0.390(4) 0.5129(12) 0.712(6) 0.23(2) Uani 1 2 a d D . .
H30A H 0.3412 0.5117 0.7847 0.348 Uiso 1 2 a calc R . .
H30B H 0.4677 0.4918 0.7438 0.348 Uiso 1 2 a calc R . .
H30C H 0.3265 0.5041 0.6127 0.348 Uiso 1 2 a calc R . .
C31 C 0.603(3) 0.6217(8) 0.354(3) 0.091(8) Uani 1 2 a d . . .
H31A H 0.6699 0.6282 0.3033 0.110 Uiso 1 2 a calc R . .
H31B H 0.5752 0.5892 0.3344 0.110 Uiso 1 2 a calc R . .
C32 C 0.475(2) 0.6516(8) 0.282(3) 0.093(8) Uani 1 2 a d . . .
H32A H 0.5007 0.6843 0.2963 0.111 Uiso 1 2 a calc R . .
H32B H 0.4058 0.6454 0.3297 0.111 Uiso 1 2 a calc R . .
C33 C 0.414(2) 0.6406(8) 0.111(3) 0.095(8) Uani 1 2 a d D . .
H33A H 0.4848 0.6467 0.0651 0.114 Uiso 1 2 a calc R . .
H33B H 0.3913 0.6076 0.0985 0.114 Uiso 1 2 a calc R . .
C34 C 0.284(2) 0.6686(9) 0.029(3) 0.114(10) Uani 1 2 a d D . .
H34A H 0.2497 0.6601 -0.0778 0.170 Uiso 1 2 a calc R . .
H34B H 0.3069 0.7013 0.0382 0.170 Uiso 1 2 a calc R . .
H34C H 0.2136 0.6624 0.0731 0.170 Uiso 1 2 a calc R . .
C35 C 0.725(2) 0.6771(8) 0.571(3) 0.090(9) Uani 1 2 a d . . .
H35A H 0.7779 0.6775 0.6800 0.108 Uiso 1 2 a calc R . .
H35B H 0.6441 0.6970 0.5528 0.108 Uiso 1 2 a calc R . .
C36 C 0.818(3) 0.6980(8) 0.486(3) 0.113(10) Uani 1 2 a d D . .
H36A H 0.9027 0.6793 0.5070 0.135 Uiso 1 2 a calc R . .
H36B H 0.7680 0.6972 0.3761 0.135 Uiso 1 2 a calc R . .
C37 C 0.859(3) 0.7486(9) 0.537(5) 0.148(15) Uani 1 2 a d D . .
H37A H 0.9089 0.7623 0.4748 0.178 Uiso 1 2 a calc R . .
H37B H 0.7752 0.7669 0.5224 0.178 Uiso 1 2 a calc R . .
C38 C 0.951(5) 0.7493(14) 0.704(6) 0.26(3) Uani 1 2 a d D . .
H38A H 0.9728 0.7810 0.7367 0.397 Uiso 1 2 a calc R . .
H38B H 1.0366 0.7327 0.7162 0.397 Uiso 1 2 a calc R . .
H38C H 0.9029 0.7346 0.7639 0.397 Uiso 1 2 a calc R . .

loop_
_atom_site_aniso_label
_atom_site_aniso_U_11
_atom_site_aniso_U_22
_atom_site_aniso_U_33
_atom_site_aniso_U_23
_atom_site_aniso_U_13
_atom_site_aniso_U_12
Hg1 0.0693(4) 0.0864(5) 0.0983(6) -0.0114(7) 0.0161(4) 0.0015(5)
C1 0.077(17) 0.09(2) 0.09(2) -0.004(19) 0.027(17) 0.000(16)
C2 0.059(13) 0.069(15) 0.10(2) -0.022(15) 0.044(15) 0.017(12)
C3 0.054(12) 0.070(14) 0.081(18) 0.013(14) 0.029(13) 0.007(11)
C4 0.066(13) 0.062(13) 0.062(16) 0.007(13) 0.009(13) -0.013(11)
C5 0.062(14) 0.092(18) 0.056(17) 0.000(15) -0.006(13) -0.016(13)
C6 0.095(18) 0.056(15) 0.075(19) 0.036(15) -0.003(15) 0.011(14)
S1 0.119(7) 0.092(6) 0.170(10) -0.032(7) 0.038(7) -0.028(5)
S2 0.082(4) 0.082(4) 0.082(5) -0.014(4) 0.019(4) 0.001(3)
S3 0.097(4) 0.070(4) 0.103(5) 0.014(4) 0.046(4) 0.016(3)
S4 0.086(4) 0.070(4) 0.084(5) 0.002(4) 0.000(4) 0.008(3)
S5 0.072(4) 0.093(4) 0.083(5) 0.013(4) 0.015(4) 0.011(3)
S6 0.061(3) 0.093(4) 0.101(5) -0.022(4) 0.019(4) 0.008(3)
S7 0.069(4) 0.104(5) 0.108(6) -0.012(5) 0.033(4) 0.008(3)
S8 0.077(4) 0.076(4) 0.106(6) -0.002(4) 0.019(4) 0.009(3)
S9 0.065(4) 0.083(4) 0.100(6) 0.015(4) 0.027(4) 0.003(3)
S10 0.115(6) 0.080(5) 0.132(8) 0.030(6) 0.015(6) -0.010(5)
N1 0.078(13) 0.073(14) 0.093(18) 0.018(13) 0.025(14) -0.006(11)
C7 0.109(19) 0.034(12) 0.10(2) -0.003(14) 0.022(17) -0.016(13)
C8 0.094(16) 0.059(13) 0.090(19) -0.009(14) 0.043(15) 0.006(12)
C9 0.090(17) 0.13(2) 0.076(18) 0.033(17) 0.032(15) 0.021(16)
C10 0.11(2) 0.12(2) 0.18(4) -0.04(2) 0.07(2) -0.002(17)
C11 0.056(13) 0.094(19) 0.049(16) -0.034(14) -0.012(12) 0.010(12)
C12 0.087(19) 0.17(3) 0.12(3) -0.05(3) 0.02(2) 0.003(19)
C13 0.20(4) 0.08(2) 0.22(5) -0.08(3) 0.03(4) 0.02(2)
C15 0.049(12) 0.066(15) 0.12(2) 0.038(16) -0.002(15) 0.003(11)
C16 0.081(17) 0.083(17) 0.10(2) -0.034(18) 0.007(17) 0.001(14)
C17 0.071(15) 0.065(15) 0.09(2) 0.009(15) -0.009(15) 0.015(12)
C18 0.11(2) 0.25(4) 0.20(4) -0.05(4) 0.05(3) 0.08(3)
C19 0.075(15) 0.047(14) 0.09(2) 0.011(14) 0.045(15) -0.002(11)
C20 0.109(19) 0.076(17) 0.12(3) 0.000(18) 0.048(19) -0.006(15)
C21 0.084(15) 0.075(17) 0.15(3) -0.005(19) 0.018(19) -0.006(14)
C22 0.20(3) 0.10(2) 0.13(3) -0.04(2) 0.07(3) -0.05(2)
N2 0.058(11) 0.082(13) 0.074(15) -0.018(12) 0.043(11) 0.005(10)
C23 0.090(18) 0.072(16) 0.10(2) 0.019(16) 0.052(18) 0.012(14)
C24 0.063(16) 0.16(3) 0.13(3) 0.01(2) 0.025(19) 0.041(18)
C25 0.12(2) 0.12(2) 0.11(3) 0.00(2) 0.02(2) -0.008(19)
C26 0.12(3) 0.21(4) 0.21(5) 0.04(4) 0.08(3) -0.01(3)
C27 0.09(2) 0.09(2) 0.07(2) 0.000(17) 0.028(17) 0.007(16)
C28 0.090(19) 0.14(3) 0.14(3) 0.06(2) 0.07(2) 0.012(18)
C29 0.12(3) 0.12(2) 0.19(4) 0.07(3) 0.04(3) 0.04(2)
C30 0.20(4) 0.26(5) 0.22(5) 0.13(5) 0.06(4) 0.00(4)
C31 0.11(2) 0.075(16) 0.09(2) -0.014(16) 0.028(17) -0.003(15)
C32 0.077(15) 0.088(17) 0.10(2) -0.038(17) 0.014(15) 0.006(14)
C33 0.099(18) 0.092(18) 0.09(2) -0.005(17) 0.021(16) -0.018(15)
C34 0.11(2) 0.12(2) 0.12(2) 0.01(2) 0.036(19) 0.025(17)
C35 0.082(17) 0.063(16) 0.12(2) -0.025(17) 0.023(17) 0.008(14)
C36 0.12(2) 0.11(2) 0.13(3) 0.02(2) 0.06(2) -0.013(17)
C37 0.11(2) 0.14(3) 0.22(5) -0.06(3) 0.09(3) -0.06(2)
C38 0.19(5) 0.27(6) 0.29(8) -0.09(5) 0.02(5) -0.10(4)

loop_
_atom_type_symbol
_atom_type_description
_atom_type_scat_dispersion_real
_atom_type_scat_dispersion_imag
_atom_type_scat_source
C C 0.0033 0.0016 'International Tables Vol C Tables 4.2.6.8 and 6.1.1.4'
H H 0.0000 0.0000 'International Tables Vol C Tables 4.2.6.8 and 6.1.1.4'
N N 0.0061 0.0033 'International Tables Vol C Tables 4.2.6.8 and 6.1.1.4'
S S 0.1246 0.1234 'International Tables Vol C Tables 4.2.6.8 and 6.1.1.4'
Hg Hg -2.3894 9.2266 'International Tables Vol C Tables 4.2.6.8 and 6.1.1.4'

loop_
_geom_angle_atom_site_label_1
_geom_angle_atom_site_label_2
_geom_angle_atom_site_label_3
_geom_angle
_geom_angle_site_symmetry_1
_geom_angle_site_symmetry_3
_geom_angle_publ_flag
S7 Hg1 S6 89.0(2) . . y
S7 Hg1 S4 128.4(3) . . y
S6 Hg1 S4 112.7(2) . . y
S7 Hg1 S5 115.5(2) . . y
S6 Hg1 S5 127.0(3) . . y
S4 Hg1 S5 88.5(2) . . y
S1 C1 S3 128.5(19) . . y
S1 C1 S2 120.8(18) . . y
S3 C1 S2 110.6(15) . . y
C3 C2 S4 132.2(19) . . y
C3 C2 S2 114.0(17) . . y
S4 C2 S2 113.8(15) . . y
C2 C3 S3 117.7(18) . . y
C2 C3 S5 125.4(18) . . y
S3 C3 S5 116.7(14) . . y
C5 C4 S6 128.9(17) . . y
C5 C4 S8 115.5(16) . . y
S6 C4 S8 115.5(14) . . y
C4 C5 S7 128.9(17) . . y
C4 C5 S9 112.3(18) . . y
S7 C5 S9 118.8(16) . . y
S10 C6 S9 124.7(19) . . y
S10 C6 S8 124.3(18) . . y
S9 C6 S8 110.8(15) . . y
C2 S2 C1 97.7(12) . . y
C1 S3 C3 100.0(13) . . y
C2 S4 Hg1 96.1(9) . . y
C3 S5 Hg1 97.2(8) . . y
C4 S6 Hg1 95.9(8) . . y
C5 S7 Hg1 96.9(9) . . y
C6 S8 C4 99.6(13) . . y
C6 S9 C5 101.7(14) . . y
C19 N1 C11 110(2) . . y
C19 N1 C7 108.4(18) . . y
C11 N1 C7 105.7(19) . . y
C19 N1 C15 116.3(17) . . y
C11 N1 C15 111(2) . . y
C7 N1 C15 105.4(19) . . y
C8 C7 N1 120(2) . . y
C8 C7 H7A 107.4 . . ?
N1 C7 H7A 107.4 . . ?
C8 C7 H7B 107.4 . . ?
N1 C7 H7B 107.4 . . ?
H7A C7 H7B 106.9 . . ?
C7 C8 C9 114(2) . . ?
C7 C8 H8A 108.8 . . ?
C9 C8 H8A 108.8 . . ?
C7 C8 H8B 108.8 . . ?
C9 C8 H8B 108.8 . . ?
H8A C8 H8B 107.7 . . ?
C8 C9 C10 113(2) . . ?
C8 C9 H9A 109.0 . . ?
C10 C9 H9A 109.0 . . ?
C8 C9 H9B 109.0 . . ?
C10 C9 H9B 109.0 . . ?
H9A C9 H9B 107.8 . . ?
C9 C10 H10A 109.5 . . ?
C9 C10 H10B 109.5 . . ?
H10A C10 H10B 109.5 . . ?
C9 C10 H10C 109.5 . . ?
H10A C10 H10C 109.5 . . ?
H10B C10 H10C 109.5 . . ?
C12 C11 N1 122(2) . . ?
C12 C11 H11A 106.9 . . ?
N1 C11 H11A 106.9 . . ?
C12 C11 H11B 106.9 . . ?
N1 C11 H11B 106.9 . . ?
H11A C11 H11B 106.7 . . ?
C11 C12 C13 106(2) . . ?
C11 C12 H12A 110.5 . . ?
C13 C12 H12A 110.5 . . ?
C11 C12 H12B 110.5 . . ?
C13 C12 H12B 110.5 . . ?
H12A C12 H12B 108.6 . . ?
C14' C13 C14 44(7) . . ?
C14' C13 C12 98(4) . . ?
C14 C13 C12 141(9) . . ?
C14' C13 H13A 111.3 . . ?
C14 C13 H13A 101.7 . . ?
C12 C13 H13A 101.7 . . ?
C14' C13 H13B 134.1 . . ?
C14 C13 H13B 101.7 . . ?
C12 C13 H13B 101.7 . . ?
H13A C13 H13B 104.7 . . ?
C13 C14 H14A 109.5 . . ?
C13 C14 H14B 109.5 . . ?
H14A C14 H14B 109.5 . . ?
C13 C14 H14C 109.5 . . ?
H14A C14 H14C 109.5 . . ?
H14B C14 H14C 109.5 . . ?
C13 C14' H14D 109.5 . . ?
C13 C14' H14E 109.5 . . ?
H14D C14' H14E 109.5 . . ?
C13 C14' H14F 109.5 . . ?
H14D C14' H14F 109.5 . . ?
H14E C14' H14F 109.5 . . ?
C16 C15 N1 112(2) . . ?
C16 C15 H15A 109.2 . . ?
N1 C15 H15A 109.2 . . ?
C16 C15 H15B 109.2 . . ?
N1 C15 H15B 109.2 . . ?
H15A C15 H15B 107.9 . . ?
C15 C16 C17 111(2) . . ?
C15 C16 H16A 109.5 . . ?
C17 C16 H16A 109.5 . . ?
C15 C16 H16B 109.5 . . ?
C17 C16 H16B 109.5 . . ?
H16A C16 H16B 108.1 . . ?
C18 C17 C16 112(2) . . ?
C18 C17 H17A 109.2 . . ?
C16 C17 H17A 109.2 . . ?
C18 C17 H17B 109.2 . . ?
C16 C17 H17B 109.2 . . ?
H17A C17 H17B 107.9 . . ?
C17 C18 H18A 109.5 . . ?
C17 C18 H18B 109.5 . . ?
H18A C18 H18B 109.5 . . ?
C17 C18 H18C 109.5 . . ?
H18A C18 H18C 109.5 . . ?
H18B C18 H18C 109.5 . . ?
N1 C19 C20 116(2) . . ?
N1 C19 H19A 108.4 . . ?
C20 C19 H19A 108.4 . . ?
N1 C19 H19B 108.4 . . ?
C20 C19 H19B 108.4 . . ?
H19A C19 H19B 107.5 . . ?
C19 C20 C21 109(2) . . ?
C19 C20 H20A 109.9 . . ?
C21 C20 H20A 109.9 . . ?
C19 C20 H20B 109.9 . . ?
C21 C20 H20B 109.9 . . ?
H20A C20 H20B 108.3 . . ?
C22 C21 C20 112(2) . . ?
C22 C21 H21A 109.3 . . ?
C20 C21 H21A 109.3 . . ?
C22 C21 H21B 109.3 . . ?
C20 C21 H21B 109.3 . . ?
H21A C21 H21B 108.0 . . ?
C21 C22 H22A 109.5 . . ?
C21 C22 H22B 109.5 . . ?
H22A C22 H22B 109.5 . . ?
C21 C22 H22C 109.5 . . ?
H22A C22 H22C 109.5 . . ?
H22B C22 H22C 109.5 . . ?
C27 N2 C35 106.5(19) . . ?
C27 N2 C31 113.2(19) . . ?
C35 N2 C31 114(2) . . ?
C27 N2 C23 108.3(19) . . ?
C35 N2 C23 109.2(17) . . ?
C31 N2 C23 105.7(18) . . ?
C24 C23 N2 116(2) . . ?
C24 C23 H23A 108.2 . . ?
N2 C23 H23A 108.2 . . ?
C24 C23 H23B 108.2 . . ?
N2 C23 H23B 108.2 . . ?
H23A C23 H23B 107.3 . . ?
C23 C24 C25 108(3) . . ?
C23 C24 H24A 110.0 . . ?
C25 C24 H24A 110.0 . . ?
C23 C24 H24B 110.0 . . ?
C25 C24 H24B 110.0 . . ?
H24A C24 H24B 108.4 . . ?
C26 C25 C24 111(3) . . ?
C26 C25 H25A 109.5 . . ?
C24 C25 H25A 109.5 . . ?
C26 C25 H25B 109.5 . . ?
C24 C25 H25B 109.5 . . ?
H25A C25 H25B 108.1 . . ?
C25 C26 H26A 109.5 . . ?
C25 C26 H26B 109.5 . . ?
H26A C26 H26B 109.5 . . ?
C25 C26 H26C 109.5 . . ?
H26A C26 H26C 109.5 . . ?
H26B C26 H26C 109.5 . . ?
N2 C27 C28 116(2) . . ?
N2 C27 H27A 108.4 . . ?
C28 C27 H27A 108.4 . . ?
N2 C27 H27B 108.4 . . ?
C28 C27 H27B 108.4 . . ?
H27A C27 H27B 107.4 . . ?
C29 C28 C27 103(3) . . ?
C29 C28 H28A 111.1 . . ?
C27 C28 H28A 111.1 . . ?
C29 C28 H28B 111.1 . . ?
C27 C28 H28B 111.1 . . ?
H28A C28 H28B 109.1 . . ?
C30 C29 C28 111(3) . . ?
C30 C29 H29A 109.4 . . ?
C28 C29 H29A 109.4 . . ?
C30 C29 H29B 109.4 . . ?
C28 C29 H29B 109.4 . . ?
H29A C29 H29B 108.0 . . ?
C29 C30 H30A 109.5 . . ?
C29 C30 H30B 109.5 . . ?
H30A C30 H30B 109.5 . . ?
C29 C30 H30C 109.5 . . ?
H30A C30 H30C 109.5 . . ?
H30B C30 H30C 109.5 . . ?
C32 C31 N2 115(2) . . ?
C32 C31 H31A 108.4 . . ?
N2 C31 H31A 108.4 . . ?
C32 C31 H31B 108.4 . . ?
N2 C31 H31B 108.4 . . ?
H31A C31 H31B 107.5 . . ?
C31 C32 C33 108.8(19) . . ?
C31 C32 H32A 109.9 . . ?
C33 C32 H32A 109.9 . . ?
C31 C32 H32B 109.9 . . ?
C33 C32 H32B 109.9 . . ?
H32A C32 H32B 108.3 . . ?
C34 C33 C32 113(2) . . ?
C34 C33 H33A 109.0 . . ?
C32 C33 H33A 109.0 . . ?
C34 C33 H33B 109.0 . . ?
C32 C33 H33B 109.0 . . ?
H33A C33 H33B 107.8 . . ?
C33 C34 H34A 109.5 . . ?
C33 C34 H34B 109.5 . . ?
H34A C34 H34B 109.5 . . ?
C33 C34 H34C 109.5 . . ?
H34A C34 H34C 109.5 . . ?
H34B C34 H34C 109.5 . . ?
N2 C35 C36 115(2) . . ?
N2 C35 H35A 108.5 . . ?
C36 C35 H35A 108.5 . . ?
N2 C35 H35B 108.5 . . ?
C36 C35 H35B 108.5 . . ?
H35A C35 H35B 107.5 . . ?
C37 C36 C35 111(2) . . ?
C37 C36 H36A 109.5 . . ?
C35 C36 H36A 109.5 . . ?
C37 C36 H36B 109.5 . . ?
C35 C36 H36B 109.5 . . ?
H36A C36 H36B 108.1 . . ?
C38 C37 C36 109(3) . . ?
C38 C37 H37A 109.8 . . ?
C36 C37 H37A 109.8 . . ?
C38 C37 H37B 109.8 . . ?
C36 C37 H37B 109.8 . . ?
H37A C37 H37B 108.2 . . ?
C37 C38 H38A 109.5 . . ?
C37 C38 H38B 109.5 . . ?
H38A C38 H38B 109.5 . . ?
C37 C38 H38C 109.5 . . ?
H38A C38 H38C 109.5 . . ?
H38B C38 H38C 109.5 . . ?

loop_
_geom_bond_atom_site_label_1
_geom_bond_atom_site_label_2
_geom_bond_distance
_geom_bond_site_symmetry_2
_geom_bond_publ_flag
Hg1 S7 2.525(7) . y
Hg1 S6 2.527(6) . y
Hg1 S4 2.527(6) . y
Hg1 S5 2.540(6) . y
C1 S1 1.63(3) . y
C1 S3 1.68(3) . y
C1 S2 1.77(3) . y
C2 C3 1.33(3) . y
C2 S4 1.73(2) . y
C2 S2 1.75(2) . y
C3 S3 1.70(2) . y
C3 S5 1.78(2) . y
C4 C5 1.40(3) . y
C4 S6 1.72(2) . y
C4 S8 1.77(2) . y
C5 S7 1.68(3) . y
C5 S9 1.76(2) . y
C6 S10 1.67(3) . y
C6 S9 1.72(3) . y
C6 S8 1.72(3) . y
N1 C19 1.47(3) . y
N1 C11 1.48(3) . y
N1 C7 1.56(3) . y
N1 C15 1.56(3) . y
C7 C8 1.50(3) . y
C7 H7A 0.9700 . ?
C7 H7B 0.9700 . ?
C8 C9 1.50(3) . ?
C8 H8A 0.9700 . ?
C8 H8B 0.9700 . ?
C9 C10 1.51(3) . ?
C9 H9A 0.9700 . ?
C9 H9B 0.9700 . ?
C10 H10A 0.9600 . ?
C10 H10B 0.9600 . ?
C10 H10C 0.9600 . ?
C11 C12 1.48(3) . ?
C11 H11A 0.9700 . ?
C11 H11B 0.9700 . ?
C12 C13 1.556(19) . ?
C12 H12A 0.9700 . ?
C12 H12B 0.9700 . ?
C13 C14' 1.510(19) . ?
C13 C14 1.51(2) . ?
C13 H13A 0.9700 . ?
C13 H13B 0.9700 . ?
C14 H14A 0.9600 . ?
C14 H14B 0.9600 . ?
C14 H14C 0.9600 . ?
C14' H14D 0.9600 . ?
C14' H14E 0.9600 . ?
C14' H14F 0.9600 . ?
C15 C16 1.50(4) . ?
C15 H15A 0.9700 . ?
C15 H15B 0.9700 . ?
C16 C17 1.528(17) . ?
C16 H16A 0.9700 . ?
C16 H16B 0.9700 . ?
C17 C18 1.499(19) . ?
C17 H17A 0.9700 . ?
C17 H17B 0.9700 . ?
C18 H18A 0.9600 . ?
C18 H18B 0.9600 . ?
C18 H18C 0.9600 . ?
C19 C20 1.49(3) . ?
C19 H19A 0.9700 . ?
C19 H19B 0.9700 . ?
C20 C21 1.55(3) . ?
C20 H20A 0.9700 . ?
C20 H20B 0.9700 . ?
C21 C22 1.510(19) . ?
C21 H21A 0.9700 . ?
C21 H21B 0.9700 . ?
C22 H22A 0.9600 . ?
C22 H22B 0.9600 . ?
C22 H22C 0.9600 . ?
N2 C27 1.49(3) . ?
N2 C35 1.50(3) . ?
N2 C31 1.52(3) . ?
N2 C23 1.55(3) . ?
C23 C24 1.49(4) . ?
C23 H23A 0.9700 . ?
C23 H23B 0.9700 . ?
C24 C25 1.54(3) . ?
C24 H24A 0.9700 . ?
C24 H24B 0.9700 . ?
C25 C26 1.499(19) . ?
C25 H25A 0.9700 . ?
C25 H25B 0.9700 . ?
C26 H26A 0.9600 . ?
C26 H26B 0.9600 . ?
C26 H26C 0.9600 . ?
C27 C28 1.57(3) . ?
C27 H27A 0.9700 . ?
C27 H27B 0.9700 . ?
C28 C29 1.57(5) . ?
C28 H28A 0.9700 . ?
C28 H28B 0.9700 . ?
C29 C30 1.496(19) . ?
C29 H29A 0.9700 . ?
C29 H29B 0.9700 . ?
C30 H30A 0.9600 . ?
C30 H30B 0.9600 . ?
C30 H30C 0.9600 . ?
C31 C32 1.50(3) . ?
C31 H31A 0.9700 . ?
C31 H31B 0.9700 . ?
C32 C33 1.52(3) . ?
C32 H32A 0.9700 . ?
C32 H32B 0.9700 . ?
C33 C34 1.510(17) . ?
C33 H33A 0.9700 . ?
C33 H33B 0.9700 . ?
C34 H34A 0.9600 . ?
C34 H34B 0.9600 . ?
C34 H34C 0.9600 . ?
C35 C36 1.55(4) . ?
C35 H35A 0.9700 . ?
C35 H35B 0.9700 . ?
C36 C37 1.537(18) . ?
C36 H36A 0.9700 . ?
C36 H36B 0.9700 . ?
C37 C38 1.51(2) . ?
C37 H37A 0.9700 . ?
C37 H37B 0.9700 . ?
C38 H38A 0.9600 . ?
C38 H38B 0.9600 . ?
C38 H38C 0.9600 . ?

loop_
_geom_torsion_atom_site_label_1
_geom_torsion_atom_site_label_2
_geom_torsion_atom_site_label_3
_geom_torsion_atom_site_label_4
_geom_torsion
_geom_torsion_site_symmetry_1
_geom_torsion_site_symmetry_2
_geom_torsion_site_symmetry_3
_geom_torsion_site_symmetry_4
_geom_torsion_publ_flag
S4 C2 C3 S3 -177.0(15) . . . . ?
S2 C2 C3 S3 1(2) . . . . ?
S4 C2 C3 S5 8(3) . . . . ?
S2 C2 C3 S5 -173.5(13) . . . . ?
S6 C4 C5 S7 4(4) . . . . ?
S8 C4 C5 S7 -173.9(14) . . . . ?
S6 C4 C5 S9 -177.7(14) . . . . ?
S8 C4 C5 S9 5(2) . . . . ?
C3 C2 S2 C1 0(2) . . . . ?
S4 C2 S2 C1 178.4(14) . . . . ?
S1 C1 S2 C2 176(2) . . . . ?
S3 C1 S2 C2 -0.8(19) . . . . ?
S1 C1 S3 C3 -175(2) . . . . ?
S2 C1 S3 C3 1.4(19) . . . . ?
C2 C3 S3 C1 -2(2) . . . . ?
S5 C3 S3 C1 173.6(16) . . . . ?
C3 C2 S4 Hg1 -2(2) . . . . ?
S2 C2 S4 Hg1 179.3(10) . . . . ?
S7 Hg1 S4 C2 119.9(8) . . . . ?
S6 Hg1 S4 C2 -132.1(8) . . . . ?
S5 Hg1 S4 C2 -2.1(8) . . . . ?
C2 C3 S5 Hg1 -8(2) . . . . ?
S3 C3 S5 Hg1 177.1(11) . . . . ?
S7 Hg1 S5 C3 -128.0(8) . . . . ?
S6 Hg1 S5 C3 122.3(8) . . . . ?
S4 Hg1 S5 C3 4.6(8) . . . . ?
C5 C4 S6 Hg1 1(2) . . . . ?
S8 C4 S6 Hg1 178.8(11) . . . . ?
S7 Hg1 S6 C4 -3.3(8) . . . . ?
S4 Hg1 S6 C4 -135.1(8) . . . . ?
S5 Hg1 S6 C4 118.6(8) . . . . ?
C4 C5 S7 Hg1 -6(2) . . . . ?
S9 C5 S7 Hg1 175.6(12) . . . . ?
S6 Hg1 S7 C5 4.4(8) . . . . ?
S4 Hg1 S7 C5 123.1(8) . . . . ?
S5 Hg1 S7 C5 -126.8(8) . . . . ?
S10 C6 S8 C4 177.1(17) . . . . ?
S9 C6 S8 C4 1.0(16) . . . . ?
C5 C4 S8 C6 -4(2) . . . . ?
S6 C4 S8 C6 178.5(13) . . . . ?
S10 C6 S9 C5 -174.9(17) . . . . ?
S8 C6 S9 C5 1.2(16) . . . . ?
C4 C5 S9 C6 -4(2) . . . . ?
S7 C5 S9 C6 175.2(15) . . . . ?
C19 N1 C7 C8 -57(3) . . . . ?
C11 N1 C7 C8 60(2) . . . . ?
C15 N1 C7 C8 178(2) . . . . ?
N1 C7 C8 C9 177(2) . . . . ?
C7 C8 C9 C10 -177(2) . . . . ?
C19 N1 C11 C12 177(2) . . . . ?
C7 N1 C11 C12 60(3) . . . . ?
C15 N1 C11 C12 -53(3) . . . . ?
N1 C11 C12 C13 167(2) . . . . ?
C11 C12 C13 C14' -175(3) . . . . ?
C11 C12 C13 C14 173(11) . . . . ?
C19 N1 C15 C16 66(3) . . . . ?
C11 N1 C15 C16 -60(3) . . . . ?
C7 N1 C15 C16 -174.0(19) . . . . ?
N1 C15 C16 C17 -173.8(18) . . . . ?
C15 C16 C17 C18 -172(2) . . . . ?
C11 N1 C19 C20 -178(2) . . . . ?
C7 N1 C19 C20 -63(3) . . . . ?
C15 N1 C19 C20 55(3) . . . . ?
N1 C19 C20 C21 -177(2) . . . . ?
C19 C20 C21 C22 -176(2) . . . . ?
C27 N2 C23 C24 -52(3) . . . . ?
C35 N2 C23 C24 64(3) . . . . ?
C31 N2 C23 C24 -174(2) . . . . ?
N2 C23 C24 C25 -171(2) . . . . ?
C23 C24 C25 C26 -171(3) . . . . ?
C35 N2 C27 C28 -179(2) . . . . ?
C31 N2 C27 C28 55(3) . . . . ?
C23 N2 C27 C28 -62(3) . . . . ?
N2 C27 C28 C29 177(2) . . . . ?
C27 C28 C29 C30 -172(3) . . . . ?
C27 N2 C31 C32 63(3) . . . . ?
C35 N2 C31 C32 -59(3) . . . . ?
C23 N2 C31 C32 -179(2) . . . . ?
N2 C31 C32 C33 -179(2) . . . . ?
C31 C32 C33 C34 179(2) . . . . ?
C27 N2 C35 C36 -178(2) . . . . ?
C31 N2 C35 C36 -53(3) . . . . ?
C23 N2 C35 C36 65(3) . . . . ?
N2 C35 C36 C37 178(2) . . . . ?
C35 C36 C37 C38 65(4) . . . . ?
